data_2006504
loop_
_publ_author_name
'Senge, Mathias O.'
'Smith, Kevin M.'

_publ_section_title
;
 Structure and Conformation of Photosynthetic Pigments and Related
 Compounds. 10. Comparison of a Phytochlorin and Phytoporphyrin Derived
 from Chlorophyll <i>a</i>
;
_journal_issue 9
_journal_name_full 'Acta Crystallographica Section C'
_journal_page_first 1314
_journal_page_last 1318
_journal_paper_doi 10.1107/S0108270197003648
_journal_volume 53
_journal_year 1997
_chemical_formula_analytical 'C34 H36 N4 O3'
_chemical_formula_moiety 'C34 H36 N4 O3'
_chemical_formula_structural 'C34 H36 N4 O3'
_chemical_formula_sum 'C34 H36 N4 O3'
_chemical_formula_weight 548.67
_chemical_name_common 'compound (2)'
_chemical_name_systematic
;
 Phytoporphyrin methyl ester
;
_space_group_IT_number 2
_symmetry_cell_setting triclinic
_symmetry_space_group_name_Hall '-P 1'
_symmetry_space_group_name_H-M 'P -1'
_audit_creation_method SHELXL
_cell_angle_alpha 99.11(2)
_cell_angle_beta 107.84(2)
_cell_angle_gamma 106.67(2)
_cell_formula_units_Z 2
_cell_length_a 9.703(3)
_cell_length_b 11.906(2)
_cell_length_c 13.685(3)
_cell_measurement_reflns_used 31
_cell_measurement_temperature 126(2)
_cell_measurement_theta_max 14
_cell_measurement_theta_min 11
_cell_volume 1388.1(7)
_computing_cell_refinement P3
_computing_data_collection 'P3 (Siemens, 1990)'
_computing_data_reduction 'XDISK (Siemens, 1989), SHELXTL-Plus (Sheldrick, 1994)'
_computing_molecular_graphics 'XP (Siemens, 1994), SHELXTL-Plus'
_computing_publication_material 'XCIF, SHELXTL-Plus'
_computing_structure_refinement 'SHELXL93 (Sheldrick, 1993)'
_computing_structure_solution 'SHELXS86 (Sheldrick, 1990)'
_diffrn_ambient_temperature 126(2)
_diffrn_measurement_device 'Siemens R3m/V'
_diffrn_measurement_method '\w scans'
_diffrn_radiation_monochromator graphite
_diffrn_radiation_source 'fine-focus sealed tube'
_diffrn_radiation_type MoK\a
_diffrn_radiation_wavelength 0.71073
_diffrn_reflns_av_R_equivalents 0.0402
_diffrn_reflns_av_sigmaI/netI 0.0457
_diffrn_reflns_limit_h_max 11
_diffrn_reflns_limit_h_min -12
_diffrn_reflns_limit_k_max 15
_diffrn_reflns_limit_k_min -15
_diffrn_reflns_limit_l_max 17
_diffrn_reflns_limit_l_min 0
_diffrn_reflns_number 6753
_diffrn_reflns_theta_max 27.50
_diffrn_reflns_theta_min 1.62
_diffrn_standards_decay_% 0
_diffrn_standards_interval_count 198
_diffrn_standards_number 2
_exptl_absorpt_coefficient_mu 0.085
_exptl_absorpt_correction_T_max 0.98
_exptl_absorpt_correction_T_min 0.95
_exptl_absorpt_correction_type '\DF (XABS; Parkin, Moezzi & Hope, 1995)'
_exptl_crystal_colour red
_exptl_crystal_density_diffrn 1.313
_exptl_crystal_density_method 'not measured'
_exptl_crystal_description plate
_exptl_crystal_F_000 584
_exptl_crystal_size_max 0.6
_exptl_crystal_size_mid 0.4
_exptl_crystal_size_min 0.2
_refine_diff_density_max 0.59
_refine_diff_density_min -0.62
_refine_ls_extinction_method none
_refine_ls_goodness_of_fit_all 1.037
_refine_ls_goodness_of_fit_obs 1.075
_refine_ls_hydrogen_treatment constr
_refine_ls_matrix_type full
_refine_ls_number_parameters 370
_refine_ls_number_reflns 6376
_refine_ls_number_restraints 0
_refine_ls_restrained_S_all 1.037
_refine_ls_restrained_S_obs 1.075
_refine_ls_R_factor_all 0.0909
_refine_ls_R_factor_obs .0654
_refine_ls_shift/esd_max -0.001
_refine_ls_shift/esd_mean 0.000
_refine_ls_structure_factor_coef Fsqd
_refine_ls_weighting_details 'w = 1/[\s^2^(Fo^2^)+(0.0910P)^2^+1.4171P] where P=(Fo^2^+2Fc^2^)/3'
_refine_ls_weighting_scheme calc
_refine_ls_wR_factor_all 0.1985
_refine_ls_wR_factor_obs .1742
_reflns_number_observed 4627
_reflns_number_total 6376
_reflns_observed_criterion >2sigma(I)
_cod_data_source_file jz1193.cif
_cod_data_source_block 2
_cod_depositor_comments
;
The following automatic conversions were performed:
'_geom_bond_publ_flag' value 'Y' changed to 'y' according to
'/home/saulius/struct/CIF-dictionaries/cif_core.dic' dictionary named
'cif_core.dic' version 2.4.1 from 2010-06-29 (19
times).

'_geom_bond_publ_flag' value 'N' changed to 'n' according to
'/home/saulius/struct/CIF-dictionaries/cif_core.dic' dictionary named
'cif_core.dic' version 2.4.1 from 2010-06-29 (27 times).

Automatic conversion script
Id: cif_fix_enum 1527 2010-12-29 10:47:43Z saulius 

The following automatic conversions were performed:

'_chemical_melting_point' value 'n/d' was changed to '?' - the value
is undefined or not given.

Automatic conversion script
Id: cif_fix_values 1646 2011-03-28 12:23:43Z adriana 
;
_cod_original_cell_volume 1388.1(6)
_cod_database_code 2006504

loop_
_symmetry_equiv_pos_as_xyz
'x, y, z'
'-x, -y, -z'

loop_
_atom_site_aniso_label
_atom_site_aniso_U_11
_atom_site_aniso_U_22
_atom_site_aniso_U_33
_atom_site_aniso_U_12
_atom_site_aniso_U_13
_atom_site_aniso_U_23
N21 .0184(10) .0238(10) .0203(10) .0071(8) .0058(8) .0063(8)
N22 .0215(10) .0235(10) .0242(10) .0082(8) .0076(8) .0116(8)
N23 .0211(10) .0216(10) .0223(10) .0061(8) .0080(8) .0061(8)
N24 .0177(9) .0221(10) .0194(9) .0050(8) .0045(8) .0067(8)
C1 .0189(11) .0206(11) .0201(11) .0059(9) .0071(9) .0033(9)
C2 .0180(11) .0219(11) .0224(11) .0059(9) .0073(9) .0029(9)
C21 .0218(12) .0247(12) .0290(13) .0044(10) .0082(10) .0050(10)
C3 .0188(11) .0245(11) .0219(11) .0081(9) .0073(9) .0037(9)
C31 .0199(12) .0295(13) .0297(13) .0081(10) .0032(10) .0074(10)
C32 .042(2) .038(2) .0264(14) .0162(13) -.0015(12) -.0001(12)
C4 .0182(11) .0226(11) .0220(11) .0076(9) .0061(9) .0044(9)
C5 .0209(12) .0290(12) .0217(11) .0111(10) .0062(9) .0067(9)
C6 .0239(12) .0264(12) .0215(11) .0117(10) .0101(10) .0074(9)
C7 .0268(12) .0281(12) .0246(12) .0145(10) .0117(10) .0107(10)
C71 .0330(15) .0383(15) .0326(14) .0174(12) .0108(12) .0164(12)
C8 .0321(13) .0242(12) .0277(12) .0159(10) .0164(11) .0118(10)
C81 .0352(14) .0262(12) .0343(14) .0141(11) .0175(12) .0139(11)
C82 .048(2) .0313(14) .0357(15) .0103(13) .0247(14) .0097(12)
C9 .0245(12) .0209(11) .0253(12) .0090(9) .0121(10) .0081(9)
C10 .0273(13) .0208(11) .0274(12) .0077(10) .0138(10) .0082(9)
C11 .0224(12) .0197(11) .0249(12) .0059(9) .0119(10) .0055(9)
C12 .0234(12) .0210(11) .0270(12) .0069(9) .0134(10) .0027(9)
C121 .0252(13) .0248(12) .041(2) .0040(10) .0140(12) .0079(11)
C13 .0175(11) .0216(11) .0251(12) .0046(9) .0084(9) .0014(9)
C131 .0179(11) .0276(13) .0302(13) .0068(10) .0066(10) .0011(10)
C132 .0186(11) .0284(12) .0239(12) .0079(10) .0050(9) .0038(10)
C14 .0188(11) .0211(11) .0212(11) .0069(9) .0091(9) .0031(9)
C15 .0187(11) .0223(11) .0215(11) .0074(9) .0075(9) .0046(9)
C16 .0177(11) .0226(11) .0185(10) .0085(9) .0057(9) .0038(9)
C17 .0217(12) .0228(11) .0187(11) .0099(9) .0070(9) .0051(9)
C171 .0221(12) .0281(12) .0227(12) .0113(10) .0045(10) .0078(9)
C172 .0305(13) .0262(12) .0221(12) .0121(10) .0058(10) .0096(10)
C173 .0221(12) .0279(12) .0211(11) .0089(10) .0044(9) .0093(9)
C174 .062(2) .0313(15) .035(2) .0131(14) .0232(15) .0055(12)
C18 .0212(11) .0211(11) .0208(11) .0088(9) .0079(9) .0056(9)
C181 .0279(13) .0248(12) .0270(12) .0099(10) .0115(10) .0108(10)
C19 .0206(11) .0203(11) .0174(11) .0069(9) .0075(9) .0043(8)
C20 .0216(11) .0219(11) .0216(11) .0062(9) .0084(9) .0066(9)
O1 .0193(9) .0340(10) .0463(12) .0011(8) -.0009(8) .0055(9)
O2 .077(2) .0324(11) .0367(11) .0273(11) .0310(11) .0185(9)
O3 .0574(13) .0279(10) .0252(10) .0122(9) .0194(9) .0081(8)

loop_
_atom_site_label
_atom_site_fract_x
_atom_site_fract_y
_atom_site_fract_z
_atom_site_U_iso_or_equiv
_atom_site_thermal_displace_type
_atom_site_calc_flag
_atom_site_refinement_flags
_atom_site_occupancy
_atom_site_disorder_group
_atom_site_type_symbol
N21 .1578(2) .0774(2) .3747(2) .0212(4) Uani d . 1 . N
N22 .3224(2) .2939(2) .3256(2) .0226(4) Uani d . 1 . N
H22A .3446(2) .2536(2) .3732(2) .027 Uiso calc R 1 . H
N23 .5730(2) .3160(2) .5053(2) .0220(4) Uani d . 1 . N
N24 .4284(2) .0986(2) .5611(2) .0206(4) Uani d . 1 . N
H24A .4092(2) .1411(2) .5149(2) .025 Uiso calc R 1 . H
C1 .0937(3) -.0224(2) .4063(2) .0205(5) Uani d . 1 . C
C2 -.0668(3) -.0920(2) .3337(2) .0215(5) Uani d . 1 . C
C21 -.1717(3) -.2043(2) .3455(2) .0267(5) Uani d . 1 . C
H21B -.1173(3) -.2233(2) .4103(2) .032 Uiso calc R 1 . H
H21C -.2020(3) -.2725(2) .2834(2) .032 Uiso calc R 1 . H
H21D -.2645(3) -.1906(2) .3506(2) .032 Uiso calc R 1 . H
C3 -.0967(3) -.0354(2) .2557(2) .0220(5) Uani d . 1 . C
C31 -.2364(3) -.0782(2) .1551(2) .0281(5) Uani d . 1 . C
H31A -.2550(3) -.0070(2) .1328(2) .034 Uiso calc R 1 . H
H31B -.3283(3) -.1252(2) .1680(2) .034 Uiso calc R 1 . H
C32 -.2147(4) -.1581(3) .0665(2) .0397(7) Uani d . 1 . C
H32A -.3075(4) -.1852(3) .0013(2) .048 Uiso calc R 1 . H
H32B -.1978(4) -.2292(3) .0882(2) .048 Uiso calc R 1 . H
H32C -.1247(4) -.1112(3) .0529(2) .048 Uiso calc R 1 . H
C4 .0439(3) .0719(2) .2835(2) .0214(5) Uani d . 1 . C
C5 .0567(3) .1552(2) .2230(2) .0238(5) Uani d . 1 . C
H5A -.0318(3) .1396(2) .1611(2) .029 Uiso calc R 1 . H
C6 .1842(3) .2586(2) .2427(2) .0227(5) Uani d . 1 . C
C7 .1958(3) .3490(2) .1839(2) .0245(5) Uani d . 1 . C
C71 .0691(3) .3472(3) .0877(2) .0330(6) Uani d . 1 . C
H71A -.0219(3) .2736(3) .0693(2) .040 Uiso calc R 1 . H
H71B .1044(3) .3474(3) .0278(2) .040 Uiso calc R 1 . H
H71C .0416(3) .4193(3) .1028(2) .040 Uiso calc R 1 . H
C8 .3413(3) .4366(2) .2344(2) .0247(5) Uani d . 1 . C
C81 .4082(3) .5501(2) .2044(2) .0293(6) Uani d . 1 . C
H81A .4766(3) .6161(2) .2703(2) .035 Uiso calc R 1 . H
H81B .3229(3) .5754(2) .1660(2) .035 Uiso calc R 1 . H
C82 .5007(4) .5335(3) .1345(2) .0368(7) Uani d . 1 . C
H82A .5416(4) .6101(3) .1174(2) .044 Uiso calc R 1 . H
H82B .4330(4) .4695(3) .0684(2) .044 Uiso calc R 1 . H
H82C .5868(4) .5102(3) .1727(2) .044 Uiso calc R 1 . H
C9 .4222(3) .4014(2) .3240(2) .0224(5) Uani d . 1 . C
C10 .5725(3) .4606(2) .3969(2) .0243(5) Uani d . 1 . C
H10A .6310(3) .5347(2) .3881(2) .029 Uiso calc R 1 . H
C11 .6455(3) .4209(2) .4821(2) .0220(5) Uani d . 1 . C
C12 .8060(3) .4821(2) .5548(2) .0235(5) Uani d . 1 . C
C121 .9175(3) .5981(2) .5534(2) .0310(6) Uani d . 1 . C
H12A .8659(3) .6277(2) .4949(2) .037 Uiso calc R 1 . H
H12B 1.0068(3) .5831(2) .5430(2) .037 Uiso calc R 1 . H
H12C .9526(3) .6593(2) .6213(2) .037 Uiso calc R 1 . H
C13 .8281(3) .4099(2) .6222(2) .0225(5) Uani d . 1 . C
C131 .9407(3) .3955(2) .7136(2) .0269(5) Uani d . 1 . C
C132 .8561(3) .2801(2) .7391(2) .0249(5) Uani d . 1 . C
H13A .9079(3) .2199(2) .7348(2) .030 Uiso calc R 1 . H
H13B .8539(3) .3000(2) .8115(2) .030 Uiso calc R 1 . H
C14 .6844(3) .3103(2) .5904(2) .0203(5) Uani d . 1 . C
C15 .6932(3) .2304(2) .6553(2) .0210(5) Uani d . 1 . C
C16 .5694(3) .1274(2) .6424(2) .0198(5) Uani d . 1 . C
C17 .5518(3) .0352(2) .6985(2) .0208(5) Uani d . 1 . C
C171 .6740(3) .0229(2) .7901(2) .0246(5) Uani d . 1 . C
H17A .7750(3) .0849(2) .8022(2) .029 Uiso calc R 1 . H
H17B .6815(3) -.0582(2) .7700(2) .029 Uiso calc R 1 . H
C172 .6463(3) .0370(2) .8950(2) .0264(5) Uani d . 1 . C
H17C .5419(3) -.0207(2) .8817(2) .032 Uiso calc R 1 . H
H17D .7228(3) .0139(2) .9465(2) .032 Uiso calc R 1 . H
C173 .6579(3) .1627(2) .9446(2) .0243(5) Uani d . 1 . C
C174 .6525(4) .2893(3) 1.0937(2) .0425(7) Uani d . 1 . C
H17E .6383(4) .2854(3) 1.1611(2) .051 Uiso calc R 1 . H
H17F .5722(4) .3139(3) 1.0492(2) .051 Uiso calc R 1 . H
H17G .7549(4) .3489(3) 1.1082(2) .051 Uiso calc R 1 . H
C18 .4014(3) -.0460(2) .6489(2) .0208(5) Uani d . 1 . C
C181 .3283(3) -.1600(2) .6749(2) .0257(5) Uani d . 1 . C
H18A .2198(3) -.1990(2) .6260(2) .031 Uiso calc R 1 . H
H18B .3329(3) -.1402(2) .7484(2) .031 Uiso calc R 1 . H
H18C .3840(3) -.2157(2) .6672(2) .031 Uiso calc R 1 . H
C19 .3235(3) -.0044(2) .5624(2) .0195(5) Uani d . 1 . C
C20 .1693(3) -.0586(2) .4925(2) .0219(5) Uani d . 1 . C
H20A .1087(3) -.1286(2) .5054(2) .026 Uiso calc R 1 . H
O1 1.0770(2) .4586(2) .7629(2) .0391(5) Uani d . 1 . O
O2 .6818(3) .2476(2) .9074(2) .0430(6) Uani d . 1 . O
O3 .6408(3) .1708(2) 1.03852(15) .0364(5) Uani d . 1 . O

loop_
_atom_type_symbol
_atom_type_description
_atom_type_scat_dispersion_real
_atom_type_scat_dispersion_imag
_atom_type_scat_source
C C 0.0033 0.0016 'International Tables Vol C Tables 4.2.6.8 and 6.1.1.4'
H H 0.0000 0.0000 'International Tables Vol C Tables 4.2.6.8 and 6.1.1.4'
N N 0.0061 0.0033 'International Tables Vol C Tables 4.2.6.8 and 6.1.1.4'
O O 0.0106 0.0060 'International Tables Vol C Tables 4.2.6.8 and 6.1.1.4'

loop_
_geom_angle_atom_site_label_1
_geom_angle_atom_site_label_2
_geom_angle_atom_site_label_3
_geom_angle
_geom_angle_publ_flag
C4 N21 C1 105.0(2) y
C6 N22 C9 110.2(2) y
C14 N23 C11 103.8(2) y
C19 N24 C16 110.6(2) y
N21 C1 C20 125.9(2) n
N21 C1 C2 111.3(2) n
C20 C1 C2 122.8(2) n
C3 C2 C1 106.2(2) n
C3 C2 C21 128.3(2) n
C1 C2 C21 125.4(2) n
C2 C3 C4 106.2(2) n
C2 C3 C31 127.7(2) n
C4 C3 C31 125.8(2) n
C3 C31 C32 110.8(2) n
N21 C4 C5 125.4(2) n
N21 C4 C3 111.2(2) n
C5 C4 C3 123.4(2) n
C6 C5 C4 127.4(2) n
N22 C6 C5 124.8(2) n
N22 C6 C7 107.3(2) n
C5 C6 C7 127.9(2) n
C8 C7 C6 107.5(2) n
C8 C7 C71 127.3(2) n
C6 C7 C71 125.2(2) n
C7 C8 C9 107.7(2) n
C7 C8 C81 127.7(2) n
C9 C8 C81 124.5(2) n
C8 C81 C82 112.9(2) n
N22 C9 C10 124.5(2) n
N22 C9 C8 107.2(2) n
C10 C9 C8 128.3(2) n
C9 C10 C11 125.6(2) n
N23 C11 C10 123.3(2) n
N23 C11 C12 112.3(2) n
C10 C11 C12 124.5(2) y
C13 C12 C11 104.1(2) y
C13 C12 C121 129.4(2) n
C11 C12 C121 126.4(2) n
C12 C13 C14 107.3(2) y
C12 C13 C131 144.3(2) y
C14 C13 C131 108.4(2) y
O1 C131 C13 129.3(3) n
O1 C131 C132 124.0(2) y
C13 C131 C132 106.7(2) y
C15 C132 C131 105.2(2) y
N23 C14 C15 135.3(2) y
N23 C14 C13 112.4(2) y
C15 C14 C13 112.3(2) y
C16 C15 C14 123.9(2) y
C16 C15 C132 128.7(2) y
C14 C15 C132 107.4(2) y
N24 C16 C15 119.7(2) y
N24 C16 C17 107.0(2) y
C15 C16 C17 133.3(2) y
C18 C17 C16 107.4(2) y
C18 C17 C171 125.1(2) n
C16 C17 C171 127.4(2) n
C17 C171 C172 115.0(2) n
C173 C172 C171 114.6(2) n
O2 C173 O3 122.8(2) n
O2 C173 C172 125.5(2) n
O3 C173 C172 111.8(2) n
C17 C18 C19 107.9(2) y
C17 C18 C181 127.8(2) n
C19 C18 C181 124.2(2) n
N24 C19 C20 125.9(2) y
N24 C19 C18 107.1(2) y
C20 C19 C18 126.9(2) y
C1 C20 C19 127.8(2) n
C173 O3 C174 116.0(2) n

loop_
_geom_bond_atom_site_label_1
_geom_bond_atom_site_label_2
_geom_bond_site_symmetry_2
_geom_bond_distance
_geom_bond_publ_flag
N21 C4 . 1.368(3) y
N21 C1 . 1.374(3) y
N22 C6 . 1.362(3) y
N22 C9 . 1.374(3) y
N23 C14 . 1.351(3) y
N23 C11 . 1.383(3) y
N24 C19 . 1.356(3) y
N24 C16 . 1.380(3) y
C1 C20 . 1.388(3) n
C1 C2 . 1.466(3) n
C2 C3 . 1.352(3) n
C2 C21 . 1.496(3) n
C3 C4 . 1.472(3) n
C3 C31 . 1.494(3) n
C31 C32 . 1.526(4) n
C4 C5 . 1.392(3) n
C5 C6 . 1.391(3) n
C6 C7 . 1.443(3) n
C7 C8 . 1.374(4) n
C7 C71 . 1.493(4) n
C8 C9 . 1.435(3) n
C8 C81 . 1.500(3) n
C81 C82 . 1.526(4) n
C9 C10 . 1.383(4) n
C10 C11 . 1.396(3) n
C11 C12 . 1.455(3) y
C12 C13 . 1.368(3) y
C12 C121 . 1.497(3) n
C13 C14 . 1.434(3) y
C13 C131 . 1.458(4) y
C131 O1 . 1.221(3) n
C131 C132 . 1.538(4) y
C132 C15 . 1.517(3) y
C14 C15 . 1.403(3) y
C15 C16 . 1.391(3) y
C16 C17 . 1.437(3) y
C17 C18 . 1.378(3) y
C17 C171 . 1.499(3) n
C171 C172 . 1.532(3) n
C172 C173 . 1.500(4) n
C173 O2 . 1.198(3) n
C173 O3 . 1.338(3) n
C174 O3 . 1.446(3) n
C18 C19 . 1.440(3) y
C18 C181 . 1.493(3) n
C19 C20 . 1.394(3) n

loop_
_cod_related_entry_id
_cod_related_entry_database
_cod_related_entry_code
1 ChemSpider 30652180
